data_8106687
loop_
_publ_author_name
'Liu, Kuanguan'
'Shan, Qi-De'
'Nie, Jing'
'Yan, Xiaowei'

_publ_section_title
;
 Crystal structure of bis(\m2-ferrocenecarboxylato-\k2
 O:O&#x2032;)-bis(1,10-phenanthroline-\k2
 N,N&#x2032;)-(\m2-methanolato-\k2 O,O)dicopper(II) tetrafluoroborate --
 acetonitrile (1/1), C49H40BCu2F4Fe2N5O5
;
_journal_issue 5
_journal_name_full 'Zeitschrift f\"ur Kristallographie - New Crystal Structures'
_journal_page_first 813
_journal_page_last 815
_journal_paper_doi 10.1515/ncrs-2017-0058
_journal_volume 232
_journal_year 2017
_chemical_formula_sum 'C49 H40 B Cu2 F4 Fe2 N5 O5'
_chemical_formula_weight 1104.45
_chemical_name_systematic
; 

 di(<i>\m</i>~2~-<i>\h</i>^1^,<i>\h</i>^1^-
ferrocenecarboxylate)-di(1,10-phenanthroline)-{\m-methanolate}dicopper(II) 
tetrafluoroborate -- acetonitrile (1/1) 

;
_space_group_IT_number 2
_space_group_name_Hall '-P 1'
_space_group_name_H-M_alt 'P -1'
_symmetry_cell_setting triclinic
_symmetry_space_group_name_H-M 'P -1'
_atom_sites_solution_hydrogens geom
_atom_sites_solution_primary direct
_atom_sites_solution_secondary difmap
_audit_creation_method SHELXL-97
_cell_angle_alpha 95.632(2)
_cell_angle_beta 107.789(2)
_cell_angle_gamma 96.251(2)
_cell_formula_units_Z 2
_cell_length_a 11.526(2)
_cell_length_b 12.902(2)
_cell_length_c 15.469(3)
_cell_measurement_reflns_used 4313
_cell_measurement_temperature 100(2)
_cell_measurement_theta_max 26.6064
_cell_measurement_theta_min 2.2676
_cell_volume 2156.3(7)
_computing_cell_refinement 'Bruker SAINT'
_computing_data_collection 'Bruker APEX3'
_computing_data_reduction 'Bruker SAINT'
_computing_molecular_graphics 'Diamond 3.2i'
_computing_publication_material 'Bruker SHELXTL'
_computing_structure_refinement 'SHELXL-97 (Sheldrick, 1997)'
_computing_structure_solution 'SHELXS-97 (Sheldrick, 1990)'
_diffrn_ambient_temperature 100(2)
_diffrn_measured_fraction_theta_full 0.995
_diffrn_measured_fraction_theta_max 0.995
_diffrn_measurement_device_type bruker-CCD
_diffrn_radiation_monochromator graphite
_diffrn_radiation_source 'fine-focus sealed tube'
_diffrn_radiation_type MoK\a
_diffrn_radiation_wavelength 0.71073
_diffrn_reflns_av_R_equivalents 0.0365
_diffrn_reflns_av_sigmaI/netI 0.0607
_diffrn_reflns_limit_h_max 13
_diffrn_reflns_limit_h_min -13
_diffrn_reflns_limit_k_max 15
_diffrn_reflns_limit_k_min -15
_diffrn_reflns_limit_l_max 18
_diffrn_reflns_limit_l_min -18
_diffrn_reflns_number 15093
_diffrn_reflns_theta_full 25.01
_diffrn_reflns_theta_max 25.01
_diffrn_reflns_theta_min 1.40
_exptl_absorpt_coefficient_mu 1.707
_exptl_absorpt_correction_T_max 0.7375
_exptl_absorpt_correction_T_min 0.7157
_exptl_absorpt_correction_type multi-scan
_exptl_absorpt_process_details sadabs
_exptl_crystal_colour blue-green
_exptl_crystal_density_diffrn 1.701
_exptl_crystal_density_method 'not measured'
_exptl_crystal_description block
_exptl_crystal_F_000 1120
_exptl_crystal_size_max 0.21
_exptl_crystal_size_mid 0.20
_exptl_crystal_size_min 0.19
_refine_diff_density_max 0.781
_refine_diff_density_min -0.764
_refine_diff_density_rms 0.102
_refine_ls_extinction_method none
_refine_ls_goodness_of_fit_ref 1.004
_refine_ls_hydrogen_treatment mixed
_refine_ls_matrix_type full
_refine_ls_number_parameters 637
_refine_ls_number_reflns 7571
_refine_ls_number_restraints 41
_refine_ls_restrained_S_all 1.005
_refine_ls_R_factor_all 0.0647
_refine_ls_R_factor_gt 0.0443
_refine_ls_shift/su_max 0.000
_refine_ls_shift/su_mean 0.000
_refine_ls_structure_factor_coef Fsqd
_refine_ls_weighting_details 'calc w=1/[\s^2^(Fo^2^)+(0.0696P)^2^+0.0000P] where P=(Fo^2^+2Fc^2^)/3'
_refine_ls_weighting_scheme calc
_refine_ls_wR_factor_gt 0.1085
_refine_ls_wR_factor_ref 0.1198
_reflns_number_gt 5704
_reflns_number_total 7571
_reflns_threshold_expression >2sigma(I)
_cod_data_source_file suppl_ncrs-2017-0058_suppl.cif
_cod_data_source_block ww
_cod_original_sg_symbol_H-M P-1
_cod_database_code 8106687

loop_
_symmetry_equiv_pos_as_xyz
'x, y, z'
'-x, -y, -z'

loop_
_atom_site_label
_atom_site_type_symbol
_atom_site_fract_x
_atom_site_fract_y
_atom_site_fract_z
_atom_site_U_iso_or_equiv
_atom_site_adp_type
_atom_site_occupancy
_atom_site_symmetry_multiplicity
_atom_site_calc_flag
_atom_site_refinement_flags
_atom_site_disorder_assembly
_atom_site_disorder_group
B1 B 0.6060(6) 0.4603(4) 0.6830(4) 0.0358(14) Uani 1 1 d U . .
Cu1 Cu -0.02525(4) 0.17999(4) 0.39136(3) 0.01835(14) Uani 1 1 d . . .
Cu2 Cu -0.02780(4) 0.09554(4) 0.19203(3) 0.01927(14) Uani 1 1 d . . .
Fe2 Fe -0.36557(5) -0.15626(4) 0.26782(4) 0.01788(15) Uani 1 1 d . . .
Fe1 Fe -0.35154(5) 0.36527(5) 0.08624(4) 0.01868(16) Uani 1 1 d . . .
O1 O -0.1984(3) 0.1446(2) 0.18177(19) 0.0276(7) Uani 1 1 d . . .
O2 O -0.1781(3) 0.2560(2) 0.30717(18) 0.0234(7) Uani 1 1 d . . .
O3 O -0.0881(3) 0.0299(2) 0.37014(18) 0.0220(7) Uani 1 1 d . . .
O4 O -0.0700(3) -0.0375(2) 0.23497(18) 0.0215(6) Uani 1 1 d . . .
O5 O 0.0727(3) 0.1671(2) 0.31094(17) 0.0214(6) Uani 1 1 d U . .
N1 N -0.1151(3) 0.0307(3) 0.0588(2) 0.0221(8) Uani 1 1 d . . .
N2 N 0.0438(3) 0.2055(3) 0.1291(2) 0.0223(8) Uani 1 1 d . . .
N3 N 0.0791(3) 0.3172(3) 0.4637(2) 0.0200(8) Uani 1 1 d . . .
N4 N -0.1007(3) 0.1950(3) 0.4935(2) 0.0205(8) Uani 1 1 d . . .
N5 N -0.5445(8) 0.0991(7) 0.4620(6) 0.087(3) Uani 0.683(11) 1 d PDU A 1
N5A N -0.6635(17) 0.1209(15) 0.3943(13) 0.082(7) Uani 0.317(11) 1 d PDU . 2
C1 C -0.1991(4) -0.0546(3) 0.0271(3) 0.0276(10) Uani 1 1 d . . .
H1A H -0.2137 -0.0999 0.0687 0.033 Uiso 1 1 calc R . .
C2 C -0.2674(4) -0.0796(4) -0.0671(3) 0.0306(11) Uani 1 1 d . . .
H2A H -0.3271 -0.1411 -0.0880 0.037 Uiso 1 1 calc R . .
C3 C -0.2476(4) -0.0155(4) -0.1281(3) 0.0296(11) Uani 1 1 d . . .
H3A H -0.2934 -0.0321 -0.1914 0.035 Uiso 1 1 calc R . .
C4 C -0.1593(4) 0.0745(3) -0.0964(3) 0.0249(10) Uani 1 1 d . . .
C5 C -0.1286(4) 0.1470(4) -0.1536(3) 0.0284(11) Uani 1 1 d . . .
H5A H -0.1689 0.1335 -0.2180 0.034 Uiso 1 1 calc R . .
C6 C -0.0440(4) 0.2338(4) -0.1182(3) 0.0301(11) Uani 1 1 d . . .
H6A H -0.0254 0.2795 -0.1582 0.036 Uiso 1 1 calc R . .
C7 C 0.0183(4) 0.2585(4) -0.0215(3) 0.0282(11) Uani 1 1 d . . .
C8 C 0.1031(4) 0.3494(4) 0.0205(3) 0.0310(11) Uani 1 1 d . . .
H8A H 0.1230 0.3998 -0.0155 0.037 Uiso 1 1 calc R . .
C9 C 0.1574(4) 0.3651(4) 0.1142(3) 0.0305(11) Uani 1 1 d . . .
H9A H 0.2159 0.4259 0.1432 0.037 Uiso 1 1 calc R . .
C10 C 0.1255(4) 0.2907(3) 0.1667(3) 0.0268(10) Uani 1 1 d . . .
H10A H 0.1639 0.3020 0.2313 0.032 Uiso 1 1 calc R . .
C11 C -0.0090(4) 0.1881(3) 0.0360(3) 0.0196(9) Uani 1 1 d . . .
C12 C -0.0955(4) 0.0953(3) -0.0015(3) 0.0202(9) Uani 1 1 d . . .
C13 C 0.1709(4) 0.3753(3) 0.4490(3) 0.0236(10) Uani 1 1 d . . .
H13A H 0.1990 0.3504 0.4002 0.028 Uiso 1 1 calc R . .
C14 C 0.2290(4) 0.4720(3) 0.5021(3) 0.0269(10) Uani 1 1 d . . .
H14A H 0.2968 0.5100 0.4906 0.032 Uiso 1 1 calc R . .
C15 C 0.1876(4) 0.5112(4) 0.5704(3) 0.0309(11) Uani 1 1 d . . .
H15A H 0.2238 0.5781 0.6053 0.037 Uiso 1 1 calc R . .
C16 C 0.0901(4) 0.4508(3) 0.5885(3) 0.0241(10) Uani 1 1 d . . .
C17 C 0.0380(4) 0.4842(4) 0.6581(3) 0.0295(11) Uani 1 1 d . . .
H17A H 0.0683 0.5515 0.6938 0.035 Uiso 1 1 calc R . .
C18 C -0.0535(4) 0.4217(3) 0.6736(3) 0.0296(11) Uani 1 1 d . . .
H18A H -0.0845 0.4450 0.7213 0.036 Uiso 1 1 calc R . .
C19 C -0.1044(4) 0.3213(3) 0.6201(3) 0.0241(10) Uani 1 1 d . . .
C20 C -0.1996(4) 0.2519(4) 0.6309(3) 0.0296(11) Uani 1 1 d . . .
H20A H -0.2354 0.2708 0.6769 0.035 Uiso 1 1 calc R . .
C21 C -0.2416(4) 0.1572(4) 0.5758(3) 0.0313(11) Uani 1 1 d . . .
H21A H -0.3051 0.1095 0.5839 0.038 Uiso 1 1 calc R . .
C22 C -0.1891(4) 0.1312(3) 0.5067(3) 0.0260(10) Uani 1 1 d . . .
H22A H -0.2186 0.0654 0.4683 0.031 Uiso 1 1 calc R . .
C23 C -0.0569(4) 0.2882(3) 0.5498(3) 0.0198(9) Uani 1 1 d . . .
C24 C 0.0395(4) 0.3532(3) 0.5341(3) 0.0215(9) Uani 1 1 d . . .
C25 C -0.4173(4) 0.2109(3) 0.0797(3) 0.0245(10) Uani 1 1 d . . .
H25A H -0.3990 0.1504 0.0428 0.029 Uiso 1 1 calc R . .
C26 C -0.5161(4) 0.2691(3) 0.0489(3) 0.0289(11) Uani 1 1 d . . .
H26A H -0.5796 0.2567 -0.0133 0.035 Uiso 1 1 calc R . .
C27 C -0.5093(4) 0.3479(4) 0.1224(3) 0.0273(10) Uani 1 1 d . . .
H27A H -0.5665 0.4012 0.1206 0.033 Uiso 1 1 calc R . .
C28 C -0.4049(4) 0.3385(3) 0.1984(3) 0.0236(10) Uani 1 1 d . . .
H28A H -0.3761 0.3841 0.2592 0.028 Uiso 1 1 calc R . .
C29 C -0.3473(4) 0.2541(3) 0.1716(3) 0.0202(9) Uani 1 1 d . . .
C30 C -0.2314(4) 0.2168(3) 0.2259(3) 0.0175(9) Uani 1 1 d . . .
C31 C -0.1732(4) 0.4161(3) 0.0966(3) 0.0242(10) Uani 1 1 d . . .
H31A H -0.0988 0.3903 0.1359 0.029 Uiso 1 1 calc R . .
C32 C -0.2423(4) 0.3737(4) 0.0042(3) 0.0264(10) Uani 1 1 d . . .
H32A H -0.2250 0.3128 -0.0327 0.032 Uiso 1 1 calc R . .
C33 C -0.3400(4) 0.4328(3) -0.0259(3) 0.0251(10) Uani 1 1 d . . .
H33A H -0.4040 0.4208 -0.0878 0.030 Uiso 1 1 calc R . .
C34 C -0.3320(4) 0.5108(3) 0.0475(3) 0.0214(9) Uani 1 1 d . . .
H34A H -0.3896 0.5637 0.0461 0.026 Uiso 1 1 calc R . .
C35 C -0.2292(4) 0.5011(3) 0.1233(3) 0.0215(9) Uani 1 1 d . . .
H35A H -0.2010 0.5460 0.1845 0.026 Uiso 1 1 calc R . .
C36 C -0.2229(4) -0.1664(3) 0.3820(3) 0.0221(9) Uani 1 1 d . . .
H36A H -0.2014 -0.1214 0.4427 0.027 Uiso 1 1 calc R . .
C37 C -0.3036(4) -0.2632(3) 0.3540(3) 0.0254(10) Uani 1 1 d . . .
H37A H -0.3492 -0.2983 0.3914 0.030 Uiso 1 1 calc R . .
C38 C -0.3084(4) -0.3019(3) 0.2637(3) 0.0256(10) Uani 1 1 d . . .
H38A H -0.3588 -0.3685 0.2262 0.031 Uiso 1 1 calc R . .
C39 C -0.2319(4) -0.2286(3) 0.2348(3) 0.0226(9) Uani 1 1 d . . .
H39A H -0.2183 -0.2348 0.1738 0.027 Uiso 1 1 calc R . .
C40 C -0.1787(4) -0.1435(3) 0.3082(3) 0.0191(9) Uani 1 1 d . . .
C41 C -0.1071(4) -0.0430(3) 0.3045(3) 0.0175(9) Uani 1 1 d . . .
C42 C -0.5282(4) -0.1585(4) 0.1660(3) 0.0411(13) Uani 1 1 d . . .
H42A H -0.5651 -0.2135 0.1112 0.049 Uiso 1 1 calc R . .
C43 C -0.4483(4) -0.0661(4) 0.1715(3) 0.0345(12) Uani 1 1 d . . .
H43A H -0.4176 -0.0438 0.1213 0.041 Uiso 1 1 calc R . .
C44 C -0.4189(4) -0.0103(4) 0.2601(3) 0.0329(11) Uani 1 1 d . . .
H44A H -0.3634 0.0585 0.2838 0.039 Uiso 1 1 calc R . .
C45 C -0.4810(5) -0.0675(4) 0.3095(3) 0.0389(12) Uani 1 1 d . . .
H45A H -0.4777 -0.0466 0.3743 0.047 Uiso 1 1 calc R . .
C46 C -0.5479(4) -0.1594(4) 0.2519(4) 0.0443(14) Uani 1 1 d . . .
H46A H -0.6013 -0.2154 0.2684 0.053 Uiso 1 1 calc R . .
C47 C 0.1791(5) 0.1234(5) 0.3500(4) 0.0591(17) Uani 1 1 d U . .
H47A H 0.2251 0.1637 0.4101 0.089 Uiso 1 1 calc R . .
H47B H 0.2306 0.1257 0.3100 0.089 Uiso 1 1 calc R . .
H47C H 0.1562 0.0502 0.3573 0.089 Uiso 1 1 calc R . .
C48 C -0.5099(10) 0.1810(8) 0.4407(8) 0.068(3) Uani 0.683(11) 1 d PDU A 1
C48A C -0.581(2) 0.1862(16) 0.3960(18) 0.064(6) Uani 0.317(11) 1 d PDU . 2
C49 C -0.478(2) 0.264(2) 0.397(2) 0.059(3) Uani 0.683(11) 1 d PD A 1
H49A H -0.3991 0.2578 0.3870 0.089 Uiso 0.683(11) 1 calc PR A 1
H49B H -0.4722 0.3313 0.4345 0.089 Uiso 0.683(11) 1 calc PR A 1
H49C H -0.5421 0.2616 0.3371 0.089 Uiso 0.683(11) 1 calc PR A 1
C49A C -0.474(4) 0.257(5) 0.408(5) 0.059(3) Uani 0.317(11) 1 d PDU . 2
H49D H -0.4311 0.2789 0.4733 0.089 Uiso 0.317(11) 1 calc PR A 2
H49E H -0.4972 0.3193 0.3784 0.089 Uiso 0.317(11) 1 calc PR A 2
H49F H -0.4199 0.2233 0.3796 0.089 Uiso 0.317(11) 1 calc PR A 2
F1 F 0.5053(3) 0.4827(3) 0.7045(3) 0.0878(14) Uani 1 1 d . . .
F2 F 0.6804(3) 0.4135(2) 0.7527(2) 0.0635(10) Uani 1 1 d . . .
F3 F 0.5736(3) 0.3913(2) 0.6026(2) 0.0543(8) Uani 1 1 d . . .
F4 F 0.6735(3) 0.5536(2) 0.67552(19) 0.0501(8) Uani 1 1 d . . .

loop_
_atom_site_aniso_label
_atom_site_aniso_U_11
_atom_site_aniso_U_22
_atom_site_aniso_U_33
_atom_site_aniso_U_23
_atom_site_aniso_U_13
_atom_site_aniso_U_12
B1 0.040(3) 0.031(3) 0.042(3) -0.003(3) 0.026(3) -0.002(3)
Cu1 0.0202(3) 0.0212(3) 0.0151(3) 0.0028(2) 0.0083(2) 0.0012(2)
Cu2 0.0203(3) 0.0244(3) 0.0161(3) 0.0038(2) 0.0103(2) 0.0022(2)
Fe2 0.0188(3) 0.0196(3) 0.0174(3) 0.0045(2) 0.0078(2) 0.0047(2)
Fe1 0.0179(3) 0.0225(3) 0.0176(3) 0.0051(2) 0.0074(2) 0.0044(2)
O1 0.0242(17) 0.0333(18) 0.0270(16) 0.0013(14) 0.0092(13) 0.0110(14)
O2 0.0249(16) 0.0253(16) 0.0199(16) 0.0047(13) 0.0053(13) 0.0077(13)
O3 0.0287(17) 0.0203(16) 0.0193(15) 0.0010(12) 0.0129(13) 0.0002(13)
O4 0.0272(17) 0.0197(15) 0.0217(15) 0.0030(12) 0.0132(13) 0.0053(13)
O5 0.0219(15) 0.0255(16) 0.0176(14) 0.0007(12) 0.0098(12) -0.0019(12)
N1 0.022(2) 0.027(2) 0.0220(18) 0.0025(15) 0.0131(16) 0.0066(16)
N2 0.0197(19) 0.032(2) 0.0199(18) 0.0048(16) 0.0117(15) 0.0060(16)
N3 0.0192(19) 0.0243(19) 0.0151(17) 0.0058(14) 0.0030(15) 0.0021(15)
N4 0.0217(19) 0.0237(19) 0.0167(17) 0.0050(15) 0.0064(15) 0.0036(16)
N5 0.073(6) 0.097(6) 0.083(6) 0.013(5) 0.015(5) 0.007(5)
N5A 0.064(10) 0.085(10) 0.093(10) 0.012(8) 0.015(7) 0.025(8)
C1 0.034(3) 0.027(3) 0.026(2) 0.0032(19) 0.017(2) 0.005(2)
C2 0.028(3) 0.032(3) 0.032(3) -0.003(2) 0.013(2) 0.000(2)
C3 0.026(3) 0.042(3) 0.021(2) 0.002(2) 0.008(2) 0.008(2)
C4 0.023(2) 0.034(3) 0.024(2) 0.0052(19) 0.0133(19) 0.011(2)
C5 0.028(3) 0.046(3) 0.018(2) 0.012(2) 0.013(2) 0.013(2)
C6 0.031(3) 0.046(3) 0.022(2) 0.016(2) 0.017(2) 0.010(2)
C7 0.024(2) 0.043(3) 0.028(2) 0.013(2) 0.019(2) 0.010(2)
C8 0.025(3) 0.040(3) 0.037(3) 0.015(2) 0.020(2) 0.002(2)
C9 0.023(2) 0.035(3) 0.034(3) 0.008(2) 0.012(2) -0.004(2)
C10 0.023(2) 0.032(3) 0.027(2) 0.006(2) 0.013(2) -0.003(2)
C11 0.011(2) 0.033(2) 0.019(2) 0.0049(18) 0.0088(17) 0.0058(18)
C12 0.018(2) 0.029(2) 0.019(2) 0.0059(18) 0.0115(18) 0.0085(19)
C13 0.023(2) 0.027(2) 0.020(2) 0.0053(18) 0.0065(18) 0.0001(19)
C14 0.027(3) 0.027(3) 0.026(2) 0.0096(19) 0.006(2) 0.000(2)
C15 0.033(3) 0.026(3) 0.024(2) 0.0040(19) -0.004(2) -0.001(2)
C16 0.026(2) 0.027(2) 0.016(2) 0.0064(18) 0.0000(18) 0.009(2)
C17 0.035(3) 0.030(3) 0.018(2) -0.0007(19) 0.001(2) 0.011(2)
C18 0.039(3) 0.032(3) 0.017(2) 0.0038(19) 0.006(2) 0.014(2)
C19 0.031(3) 0.029(2) 0.016(2) 0.0089(18) 0.0089(19) 0.015(2)
C20 0.038(3) 0.037(3) 0.025(2) 0.012(2) 0.021(2) 0.018(2)
C21 0.037(3) 0.034(3) 0.033(3) 0.010(2) 0.023(2) 0.006(2)
C22 0.028(3) 0.027(2) 0.028(2) 0.0054(19) 0.015(2) 0.005(2)
C23 0.023(2) 0.023(2) 0.014(2) 0.0064(17) 0.0033(17) 0.0069(18)
C24 0.023(2) 0.028(2) 0.014(2) 0.0077(18) 0.0033(18) 0.0105(19)
C25 0.021(2) 0.021(2) 0.028(2) 0.0037(18) 0.0030(19) -0.0005(18)
C26 0.019(2) 0.029(3) 0.033(3) 0.010(2) 0.002(2) -0.005(2)
C27 0.021(2) 0.030(3) 0.038(3) 0.015(2) 0.015(2) 0.007(2)
C28 0.025(2) 0.027(2) 0.023(2) 0.0078(18) 0.0130(19) 0.0059(19)
C29 0.022(2) 0.021(2) 0.022(2) 0.0090(18) 0.0112(18) 0.0066(18)
C30 0.022(2) 0.014(2) 0.022(2) 0.0061(17) 0.0135(18) 0.0026(17)
C31 0.019(2) 0.030(3) 0.028(2) 0.0089(19) 0.0126(19) 0.0051(19)
C32 0.027(3) 0.033(3) 0.024(2) 0.0037(19) 0.014(2) 0.007(2)
C33 0.025(2) 0.032(3) 0.023(2) 0.0099(19) 0.0115(19) 0.004(2)
C34 0.023(2) 0.020(2) 0.027(2) 0.0084(18) 0.0148(19) 0.0036(18)
C35 0.019(2) 0.023(2) 0.023(2) 0.0043(18) 0.0081(18) -0.0015(18)
C36 0.024(2) 0.028(2) 0.019(2) 0.0113(18) 0.0096(18) 0.0092(19)
C37 0.027(2) 0.024(2) 0.029(2) 0.0119(19) 0.011(2) 0.0065(19)
C38 0.022(2) 0.015(2) 0.040(3) 0.0024(19) 0.010(2) 0.0044(18)
C39 0.027(2) 0.021(2) 0.024(2) 0.0025(18) 0.0134(19) 0.0091(19)
C40 0.018(2) 0.020(2) 0.021(2) 0.0071(17) 0.0066(18) 0.0075(17)
C41 0.014(2) 0.022(2) 0.019(2) 0.0068(18) 0.0061(17) 0.0069(17)
C42 0.029(3) 0.037(3) 0.041(3) -0.006(2) -0.013(2) 0.011(2)
C43 0.037(3) 0.046(3) 0.031(3) 0.021(2) 0.015(2) 0.024(2)
C44 0.028(3) 0.022(2) 0.046(3) 0.004(2) 0.005(2) 0.010(2)
C45 0.036(3) 0.053(3) 0.037(3) 0.008(2) 0.020(2) 0.023(3)
C46 0.020(3) 0.050(3) 0.076(4) 0.035(3) 0.023(3) 0.011(2)
C47 0.037(3) 0.095(5) 0.049(3) 0.011(3) 0.012(3) 0.030(3)
C48 0.048(6) 0.087(6) 0.065(6) 0.033(5) 0.009(5) -0.006(5)
C48A 0.070(10) 0.065(10) 0.062(10) 0.007(7) 0.026(8) 0.012(8)
C49 0.080(5) 0.055(5) 0.059(7) 0.024(4) 0.037(4) 0.021(4)
C49A 0.080(5) 0.055(5) 0.059(7) 0.024(4) 0.037(4) 0.021(4)
F1 0.069(3) 0.055(2) 0.163(4) -0.026(2) 0.089(3) -0.0055(19)
F2 0.094(3) 0.048(2) 0.0422(18) 0.0034(15) 0.0189(18) -0.0034(18)
F3 0.060(2) 0.055(2) 0.0441(18) -0.0127(15) 0.0204(16) 0.0008(16)
F4 0.0499(19) 0.0536(19) 0.0441(17) 0.0082(14) 0.0185(15) -0.0153(15)

loop_
_atom_type_symbol
_atom_type_description
_atom_type_scat_dispersion_real
_atom_type_scat_dispersion_imag
_atom_type_scat_source
C C 0.0033 0.0016 'International Tables Vol C Tables 4.2.6.8 and 6.1.1.4'
H H 0.0000 0.0000 'International Tables Vol C Tables 4.2.6.8 and 6.1.1.4'
N N 0.0061 0.0033 'International Tables Vol C Tables 4.2.6.8 and 6.1.1.4'
O O 0.0106 0.0060 'International Tables Vol C Tables 4.2.6.8 and 6.1.1.4'
Fe Fe 0.3463 0.8444 'International Tables Vol C Tables 4.2.6.8 and 6.1.1.4'
Cu Cu 0.3201 1.2651 'International Tables Vol C Tables 4.2.6.8 and 6.1.1.4'
B B 0.0013 0.0007 'International Tables Vol C Tables 4.2.6.8 and 6.1.1.4'
F F 0.0171 0.0103 'International Tables Vol C Tables 4.2.6.8 and 6.1.1.4'

loop_
_geom_angle_atom_site_label_1
_geom_angle_atom_site_label_2
_geom_angle_atom_site_label_3
_geom_angle
_geom_angle_site_symmetry_1
_geom_angle_site_symmetry_3
F1 B1 F3 111.3(5) . .
F1 B1 F2 109.5(5) . .
F3 B1 F2 108.0(4) . .
F1 B1 F4 109.3(5) . .
F3 B1 F4 110.5(4) . .
F2 B1 F4 108.2(4) . .
O5 Cu1 O3 94.06(11) . .
O5 Cu1 N4 170.19(13) . .
O3 Cu1 N4 88.04(12) . .
O5 Cu1 N3 93.19(12) . .
O3 Cu1 N3 156.04(12) . .
N4 Cu1 N3 81.24(13) . .
O5 Cu1 O2 100.81(11) . .
O3 Cu1 O2 105.59(11) . .
N4 Cu1 O2 87.81(12) . .
N3 Cu1 O2 95.41(12) . .
O5 Cu2 O4 95.67(11) . .
O5 Cu2 N2 91.07(12) . .
O4 Cu2 N2 162.70(12) . .
O5 Cu2 N1 171.41(12) . .
O4 Cu2 N1 91.02(12) . .
N2 Cu2 N1 81.03(13) . .
O5 Cu2 O1 101.53(12) . .
O4 Cu2 O1 93.64(12) . .
N2 Cu2 O1 100.61(13) . .
N1 Cu2 O1 83.37(12) . .
C40 Fe2 C46 169.5(2) . .
C40 Fe2 C36 41.05(15) . .
C46 Fe2 C36 129.62(19) . .
C40 Fe2 C42 149.1(2) . .
C46 Fe2 C42 40.6(2) . .
C36 Fe2 C42 169.5(2) . .
C40 Fe2 C44 110.19(17) . .
C46 Fe2 C44 67.5(2) . .
C36 Fe2 C44 114.80(18) . .
C42 Fe2 C44 67.58(19) . .
C40 Fe2 C37 68.82(16) . .
C46 Fe2 C37 106.78(19) . .
C36 Fe2 C37 40.59(16) . .
C42 Fe2 C37 131.69(19) . .
C44 Fe2 C37 144.79(18) . .
C40 Fe2 C43 117.64(18) . .
C46 Fe2 C43 67.8(2) . .
C36 Fe2 C43 147.71(19) . .
C42 Fe2 C43 40.16(19) . .
C44 Fe2 C43 40.19(18) . .
C37 Fe2 C43 171.70(19) . .
C40 Fe2 C39 41.06(16) . .
C46 Fe2 C39 147.4(2) . .
C36 Fe2 C39 68.63(17) . .
C42 Fe2 C39 117.59(19) . .
C44 Fe2 C39 135.19(18) . .
C37 Fe2 C39 68.36(17) . .
C43 Fe2 C39 112.56(18) . .
C40 Fe2 C45 131.61(19) . .
C46 Fe2 C45 40.2(2) . .
C36 Fe2 C45 106.96(19) . .
C42 Fe2 C45 67.8(2) . .
C44 Fe2 C45 40.06(19) . .
C37 Fe2 C45 112.72(19) . .
C43 Fe2 C45 67.55(19) . .
C39 Fe2 C45 172.36(19) . .
C40 Fe2 C38 68.54(16) . .
C46 Fe2 C38 114.78(19) . .
C36 Fe2 C38 68.11(17) . .
C42 Fe2 C38 110.50(18) . .
C44 Fe2 C38 174.39(18) . .
C37 Fe2 C38 40.44(16) . .
C43 Fe2 C38 135.04(18) . .
C39 Fe2 C38 40.39(16) . .
C45 Fe2 C38 144.85(19) . .
C25 Fe1 C26 40.80(17) . .
C25 Fe1 C34 159.38(16) . .
C26 Fe1 C34 123.11(17) . .
C25 Fe1 C29 40.94(16) . .
C26 Fe1 C29 68.98(17) . .
C34 Fe1 C29 158.43(16) . .
C25 Fe1 C35 158.55(17) . .
C26 Fe1 C35 159.01(18) . .
C34 Fe1 C35 40.70(16) . .
C29 Fe1 C35 121.98(16) . .
C25 Fe1 C31 122.68(18) . .
C26 Fe1 C31 158.95(18) . .
C34 Fe1 C31 68.32(17) . .
C29 Fe1 C31 106.86(17) . .
C35 Fe1 C31 40.74(16) . .
C25 Fe1 C32 107.66(18) . .
C26 Fe1 C32 122.83(18) . .
C34 Fe1 C32 68.21(17) . .
C29 Fe1 C32 122.79(17) . .
C35 Fe1 C32 68.64(17) . .
C31 Fe1 C32 40.86(16) . .
C25 Fe1 C33 123.30(17) . .
C26 Fe1 C33 107.81(17) . .
C34 Fe1 C33 40.53(16) . .
C29 Fe1 C33 159.20(17) . .
C35 Fe1 C33 68.47(17) . .
C31 Fe1 C33 68.35(17) . .
C32 Fe1 C33 40.44(17) . .
C25 Fe1 C27 68.47(18) . .
C26 Fe1 C27 40.80(18) . .
C34 Fe1 C27 107.73(17) . .
C29 Fe1 C27 68.70(17) . .
C35 Fe1 C27 122.62(17) . .
C31 Fe1 C27 158.70(17) . .
C32 Fe1 C27 159.03(17) . .
C33 Fe1 C27 123.16(17) . .
C25 Fe1 C28 68.46(17) . .
C26 Fe1 C28 68.63(18) . .
C34 Fe1 C28 122.74(17) . .
C29 Fe1 C28 40.76(16) . .
C35 Fe1 C28 107.00(17) . .
C31 Fe1 C28 122.52(17) . .
C32 Fe1 C28 158.98(17) . .
C33 Fe1 C28 158.94(17) . .
C27 Fe1 C28 40.65(17) . .
C30 O1 Cu2 133.5(3) . .
C30 O2 Cu1 118.5(3) . .
C41 O3 Cu1 134.4(3) . .
C41 O4 Cu2 123.7(3) . .
C47 O5 Cu1 112.2(3) . .
C47 O5 Cu2 114.2(3) . .
Cu1 O5 Cu2 110.15(13) . .
C1 N1 C12 118.6(4) . .
C1 N1 Cu2 128.1(3) . .
C12 N1 Cu2 112.4(3) . .
C10 N2 C11 118.9(4) . .
C10 N2 Cu2 128.7(3) . .
C11 N2 Cu2 112.3(3) . .
C13 N3 C24 118.2(4) . .
C13 N3 Cu1 129.8(3) . .
C24 N3 Cu1 111.8(3) . .
C22 N4 C23 118.7(4) . .
C22 N4 Cu1 128.5(3) . .
C23 N4 Cu1 112.6(3) . .
C48A N5A C47 128(2) . 1_455
N1 C1 C2 121.5(4) . .
N1 C1 H1A 119.2 . .
C2 C1 H1A 119.2 . .
C3 C2 C1 120.1(4) . .
C3 C2 H2A 119.9 . .
C1 C2 H2A 119.9 . .
C2 C3 C4 119.4(4) . .
C2 C3 H3A 120.3 . .
C4 C3 H3A 120.3 . .
C3 C4 C12 117.5(4) . .
C3 C4 C5 124.7(4) . .
C12 C4 C5 117.8(4) . .
C6 C5 C4 121.6(4) . .
C6 C5 H5A 119.2 . .
C4 C5 H5A 119.2 . .
C5 C6 C7 121.5(4) . .
C5 C6 H6A 119.3 . .
C7 C6 H6A 119.3 . .
C8 C7 C11 117.3(4) . .
C8 C7 C6 124.6(4) . .
C11 C7 C6 118.1(4) . .
C9 C8 C7 119.7(4) . .
C9 C8 H8A 120.2 . .
C7 C8 H8A 120.2 . .
C8 C9 C10 119.5(4) . .
C8 C9 H9A 120.2 . .
C10 C9 H9A 120.2 . .
N2 C10 C9 122.1(4) . .
N2 C10 H10A 119.0 . .
C9 C10 H10A 119.0 . .
N2 C11 C7 122.5(4) . .
N2 C11 C12 117.0(4) . .
C7 C11 C12 120.5(4) . .
N1 C12 C4 122.8(4) . .
N1 C12 C11 116.7(3) . .
C4 C12 C11 120.5(4) . .
N3 C13 C14 123.0(4) . .
N3 C13 H13A 118.5 . .
C14 C13 H13A 118.5 . .
C15 C14 C13 119.6(4) . .
C15 C14 H14A 120.2 . .
C13 C14 H14A 120.2 . .
C14 C15 C16 118.9(4) . .
C14 C15 H15A 120.6 . .
C16 C15 H15A 120.6 . .
C24 C16 C15 118.0(4) . .
C24 C16 C17 118.1(4) . .
C15 C16 C17 123.9(4) . .
C18 C17 C16 121.2(4) . .
C18 C17 H17A 119.4 . .
C16 C17 H17A 119.4 . .
C17 C18 C19 121.4(4) . .
C17 C18 H18A 119.3 . .
C19 C18 H18A 119.3 . .
C20 C19 C23 116.4(4) . .
C20 C19 C18 125.3(4) . .
C23 C19 C18 118.3(4) . .
C21 C20 C19 120.5(4) . .
C21 C20 H20A 119.7 . .
C19 C20 H20A 119.7 . .
C20 C21 C22 119.0(4) . .
C20 C21 H21A 120.5 . .
C22 C21 H21A 120.5 . .
N4 C22 C21 122.2(4) . .
N4 C22 H22A 118.9 . .
C21 C22 H22A 118.9 . .
N4 C23 C19 123.1(4) . .
N4 C23 C24 116.7(4) . .
C19 C23 C24 120.2(4) . .
N3 C24 C16 122.2(4) . .
N3 C24 C23 117.1(4) . .
C16 C24 C23 120.7(4) . .
C26 C25 C29 108.5(4) . .
C26 C25 Fe1 69.7(2) . .
C29 C25 Fe1 69.7(2) . .
C26 C25 H25A 125.8 . .
C29 C25 H25A 125.8 . .
Fe1 C25 H25A 125.8 . .
C25 C26 C27 107.9(4) . .
C25 C26 Fe1 69.5(2) . .
C27 C26 Fe1 70.3(2) . .
C25 C26 H26A 126.0 . .
C27 C26 H26A 126.0 . .
Fe1 C26 H26A 126.0 . .
C26 C27 C28 107.9(4) . .
C26 C27 Fe1 68.9(2) . .
C28 C27 Fe1 69.7(2) . .
C26 C27 H27A 126.1 . .
C28 C27 H27A 126.1 . .
Fe1 C27 H27A 126.1 . .
C29 C28 C27 108.0(4) . .
C29 C28 Fe1 68.9(2) . .
C27 C28 Fe1 69.6(2) . .
C29 C28 H28A 126.0 . .
C27 C28 H28A 126.0 . .
Fe1 C28 H28A 126.0 . .
C25 C29 C28 107.7(4) . .
C25 C29 C30 124.1(4) . .
C28 C29 C30 128.2(4) . .
C25 C29 Fe1 69.4(2) . .
C28 C29 Fe1 70.3(2) . .
C30 C29 Fe1 123.9(3) . .
O2 C30 O1 126.1(4) . .
O2 C30 C29 120.1(4) . .
O1 C30 C29 113.8(3) . .
C35 C31 C32 108.0(4) . .
C35 C31 Fe1 69.6(2) . .
C32 C31 Fe1 69.7(2) . .
C35 C31 H31A 126.0 . .
C32 C31 H31A 126.0 . .
Fe1 C31 H31A 126.0 . .
C33 C32 C31 107.9(4) . .
C33 C32 Fe1 70.0(2) . .
C31 C32 Fe1 69.4(2) . .
C33 C32 H32A 126.0 . .
C31 C32 H32A 126.0 . .
Fe1 C32 H32A 126.0 . .
C32 C33 C34 107.9(4) . .
C32 C33 Fe1 69.6(2) . .
C34 C33 Fe1 69.3(2) . .
C32 C33 H33A 126.0 . .
C34 C33 H33A 126.0 . .
Fe1 C33 H33A 126.0 . .
C33 C34 C35 108.6(4) . .
C33 C34 Fe1 70.2(2) . .
C35 C34 Fe1 69.8(2) . .
C33 C34 H34A 125.7 . .
C35 C34 H34A 125.7 . .
Fe1 C34 H34A 125.7 . .
C34 C35 C31 107.5(4) . .
C34 C35 Fe1 69.5(2) . .
C31 C35 Fe1 69.6(2) . .
C34 C35 H35A 126.2 . .
C31 C35 H35A 126.2 . .
Fe1 C35 H35A 126.2 . .
C37 C36 C40 108.3(4) . .
C37 C36 Fe2 70.0(2) . .
C40 C36 Fe2 69.3(2) . .
C37 C36 H36A 125.9 . .
C40 C36 H36A 125.9 . .
Fe2 C36 H36A 125.9 . .
C36 C37 C38 108.1(4) . .
C36 C37 Fe2 69.5(2) . .
C38 C37 Fe2 70.3(2) . .
C36 C37 H37A 126.0 . .
C38 C37 H37A 126.0 . .
Fe2 C37 H37A 126.0 . .
C39 C38 C37 108.4(4) . .
C39 C38 Fe2 69.5(2) . .
C37 C38 Fe2 69.3(2) . .
C39 C38 H38A 125.8 . .
C37 C38 H38A 125.8 . .
Fe2 C38 H38A 125.8 . .
C38 C39 C40 107.9(4) . .
C38 C39 Fe2 70.1(2) . .
C40 C39 Fe2 68.9(2) . .
C38 C39 H39A 126.1 . .
C40 C39 H39A 126.1 . .
Fe2 C39 H39A 126.1 . .
C36 C40 C39 107.4(4) . .
C36 C40 C41 125.2(4) . .
C39 C40 C41 126.8(4) . .
C36 C40 Fe2 69.7(2) . .
C39 C40 Fe2 70.1(2) . .
C41 C40 Fe2 118.6(3) . .
O3 C41 O4 125.9(4) . .
O3 C41 C40 117.2(3) . .
O4 C41 C40 116.9(3) . .
C43 C42 C46 107.7(4) . .
C43 C42 Fe2 70.2(3) . .
C46 C42 Fe2 69.4(3) . .
C43 C42 H42A 126.2 . .
C46 C42 H42A 126.2 . .
Fe2 C42 H42A 126.2 . .
C42 C43 C44 108.0(4) . .
C42 C43 Fe2 69.7(3) . .
C44 C43 Fe2 69.8(3) . .
C42 C43 H43A 126.0 . .
C44 C43 H43A 126.0 . .
Fe2 C43 H43A 126.0 . .
C45 C44 C43 108.4(4) . .
C45 C44 Fe2 70.2(3) . .
C43 C44 Fe2 70.0(3) . .
C45 C44 H44A 125.8 . .
C43 C44 H44A 125.8 . .
Fe2 C44 H44A 125.8 . .
C44 C45 C46 107.8(4) . .
C44 C45 Fe2 69.8(3) . .
C46 C45 Fe2 69.3(3) . .
C44 C45 H45A 126.1 . .
C46 C45 H45A 126.1 . .
Fe2 C45 H45A 126.1 . .
C45 C46 C42 108.2(4) . .
C45 C46 Fe2 70.6(3) . .
C42 C46 Fe2 70.0(3) . .
C45 C46 H46A 125.9 . .
C42 C46 H46A 125.9 . .
Fe2 C46 H46A 125.9 . .
O5 C47 N5A 156.2(8) . 1_655
O5 C47 H47A 109.5 . .
N5A C47 H47A 61.1 1_655 .
O5 C47 H47B 109.5 . .
N5A C47 H47B 59.5 1_655 .
H47A C47 H47B 109.5 . .
O5 C47 H47C 109.5 . .
N5A C47 H47C 94.3 1_655 .
H47A C47 H47C 109.5 . .
H47B C47 H47C 109.5 . .
N5 C48 C49 167.5(18) . .
N5A C48A C49A 173(4) . .
C48A C49A H49D 109.5 . .
C48A C49A H49E 109.5 . .
H49D C49A H49E 109.5 . .
C48A C49A H49F 109.5 . .
H49D C49A H49F 109.5 . .
H49E C49A H49F 109.5 . .

loop_
_geom_bond_atom_site_label_1
_geom_bond_atom_site_label_2
_geom_bond_distance
_geom_bond_site_symmetry_2
B1 F1 1.354(6) .
B1 F3 1.381(6) .
B1 F2 1.393(7) .
B1 F4 1.396(6) .
Cu1 O5 1.926(3) .
Cu1 O3 1.951(3) .
Cu1 N4 2.026(3) .
Cu1 N3 2.039(3) .
Cu1 O2 2.233(3) .
Cu2 O5 1.926(3) .
Cu2 O4 1.966(3) .
Cu2 N2 2.037(3) .
Cu2 N1 2.043(3) .
Cu2 O1 2.095(3) .
Fe2 C40 2.034(4) .
Fe2 C46 2.035(5) .
Fe2 C36 2.040(4) .
Fe2 C42 2.042(4) .
Fe2 C44 2.046(4) .
Fe2 C37 2.046(4) .
Fe2 C43 2.048(4) .
Fe2 C39 2.051(4) .
Fe2 C45 2.051(5) .
Fe2 C38 2.060(4) .
Fe1 C25 2.034(4) .
Fe1 C26 2.036(4) .
Fe1 C34 2.037(4) .
Fe1 C29 2.038(4) .
Fe1 C35 2.040(4) .
Fe1 C31 2.040(4) .
Fe1 C32 2.044(4) .
Fe1 C33 2.049(4) .
Fe1 C27 2.055(4) .
Fe1 C28 2.057(4) .
O1 C30 1.261(5) .
O2 C30 1.244(5) .
O3 C41 1.262(5) .
O4 C41 1.279(4) .
O5 C47 1.397(6) .
N1 C1 1.327(5) .
N1 C12 1.361(5) .
N2 C10 1.322(5) .
N2 C11 1.366(5) .
N3 C13 1.319(5) .
N3 C24 1.364(5) .
N4 C22 1.318(5) .
N4 C23 1.361(5) .
N5 C48 1.201(8) .
N5A C48A 1.195(10) .
N5A C47 1.738(19) 1_455
C1 C2 1.413(6) .
C1 H1A 0.9500 .
C2 C3 1.368(6) .
C2 H2A 0.9500 .
C3 C4 1.396(6) .
C3 H3A 0.9500 .
C4 C12 1.410(6) .
C4 C5 1.437(6) .
C5 C6 1.348(6) .
C5 H5A 0.9500 .
C6 C7 1.433(6) .
C6 H6A 0.9500 .
C7 C8 1.401(6) .
C7 C11 1.409(6) .
C8 C9 1.376(6) .
C8 H8A 0.9500 .
C9 C10 1.405(6) .
C9 H9A 0.9500 .
C10 H10A 0.9500 .
C11 C12 1.419(6) .
C13 C14 1.400(6) .
C13 H13A 0.9500 .
C14 C15 1.361(6) .
C14 H14A 0.9500 .
C15 C16 1.413(6) .
C15 H15A 0.9500 .
C16 C24 1.402(6) .
C16 C17 1.438(6) .
C17 C18 1.351(6) .
C17 H17A 0.9500 .
C18 C19 1.426(6) .
C18 H18A 0.9500 .
C19 C20 1.401(6) .
C19 C23 1.409(6) .
C20 C21 1.368(6) .
C20 H20A 0.9500 .
C21 C22 1.410(6) .
C21 H21A 0.9500 .
C22 H22A 0.9500 .
C23 C24 1.414(6) .
C25 C26 1.419(6) .
C25 C29 1.424(6) .
C25 H25A 1.0000 .
C26 C27 1.426(6) .
C26 H26A 1.0000 .
C27 C28 1.428(6) .
C27 H27A 1.0000 .
C28 C29 1.426(6) .
C28 H28A 1.0000 .
C29 C30 1.502(6) .
C31 C35 1.420(6) .
C31 C32 1.426(6) .
C31 H31A 1.0000 .
C32 C33 1.415(6) .
C32 H32A 1.0000 .
C33 C34 1.415(6) .
C33 H33A 1.0000 .
C34 C35 1.418(6) .
C34 H34A 1.0000 .
C35 H35A 1.0000 .
C36 C37 1.417(6) .
C36 C40 1.428(5) .
C36 H36A 1.0000 .
C37 C38 1.419(6) .
C37 H37A 1.0000 .
C38 C39 1.419(6) .
C38 H38A 1.0000 .
C39 C40 1.433(5) .
C39 H39A 1.0000 .
C40 C41 1.475(5) .
C42 C43 1.404(7) .
C42 C46 1.415(7) .
C42 H42A 1.0000 .
C43 C44 1.407(6) .
C43 H43A 1.0000 .
C44 C45 1.404(7) .
C44 H44A 1.0000 .
C45 C46 1.403(7) .
C45 H45A 1.0000 .
C46 H46A 1.0000 .
C47 N5A 1.738(19) 1_655
C47 H47A 0.9800 .
C47 H47B 0.9800 .
C47 H47C 0.9800 .
C48 C49 1.400(10) .
C48A C49A 1.402(10) .
C49 H49A 0.9800 .
C49 H49B 0.9800 .
C49 H49C 0.9800 .
C49A H49D 0.9800 .
C49A H49E 0.9800 .
C49A H49F 0.9800 .

loop_
_geom_torsion_atom_site_label_1
_geom_torsion_atom_site_label_2
_geom_torsion_atom_site_label_3
_geom_torsion_atom_site_label_4
_geom_torsion
_geom_torsion_site_symmetry_1
_geom_torsion_site_symmetry_2
_geom_torsion_site_symmetry_3
_geom_torsion_site_symmetry_4
O5 Cu2 O1 C30 14.4(4) . . . .
O4 Cu2 O1 C30 110.9(4) . . . .
N2 Cu2 O1 C30 -78.9(4) . . . .
N1 Cu2 O1 C30 -158.5(4) . . . .
O5 Cu1 O2 C30 49.7(3) . . . .
O3 Cu1 O2 C30 -47.7(3) . . . .
N4 Cu1 O2 C30 -135.0(3) . . . .
N3 Cu1 O2 C30 144.0(3) . . . .
O5 Cu1 O3 C41 -27.4(4) . . . .
N4 Cu1 O3 C41 162.2(4) . . . .
N3 Cu1 O3 C41 -134.7(4) . . . .
O2 Cu1 O3 C41 75.0(4) . . . .
O5 Cu2 O4 C41 47.4(3) . . . .
N2 Cu2 O4 C41 159.9(4) . . . .
N1 Cu2 O4 C41 -138.0(3) . . . .
O1 Cu2 O4 C41 -54.6(3) . . . .
O3 Cu1 O5 C47 -75.1(3) . . . .
N4 Cu1 O5 C47 27.0(9) . . . .
N3 Cu1 O5 C47 82.0(3) . . . .
O2 Cu1 O5 C47 178.2(3) . . . .
O3 Cu1 O5 Cu2 53.30(15) . . . .
N4 Cu1 O5 Cu2 155.4(7) . . . .
N3 Cu1 O5 Cu2 -149.56(15) . . . .
O2 Cu1 O5 Cu2 -53.43(15) . . . .
O4 Cu2 O5 C47 64.7(3) . . . .
N2 Cu2 O5 C47 -99.3(3) . . . .
N1 Cu2 O5 C47 -76.3(10) . . . .
O1 Cu2 O5 C47 159.6(3) . . . .
O4 Cu2 O5 Cu1 -62.55(15) . . . .
N2 Cu2 O5 Cu1 133.40(15) . . . .
N1 Cu2 O5 Cu1 156.5(8) . . . .
O1 Cu2 O5 Cu1 32.34(16) . . . .
O5 Cu2 N1 C1 160.5(8) . . . .
O4 Cu2 N1 C1 19.3(4) . . . .
N2 Cu2 N1 C1 -176.1(4) . . . .
O1 Cu2 N1 C1 -74.2(4) . . . .
O5 Cu2 N1 C12 -30.7(10) . . . .
O4 Cu2 N1 C12 -171.9(3) . . . .
N2 Cu2 N1 C12 -7.3(3) . . . .
O1 Cu2 N1 C12 94.6(3) . . . .
O5 Cu2 N2 C10 -1.6(4) . . . .
O4 Cu2 N2 C10 -114.7(5) . . . .
N1 Cu2 N2 C10 -178.2(4) . . . .
O1 Cu2 N2 C10 100.4(4) . . . .
O5 Cu2 N2 C11 -177.0(3) . . . .
O4 Cu2 N2 C11 69.9(5) . . . .
N1 Cu2 N2 C11 6.4(3) . . . .
O1 Cu2 N2 C11 -75.1(3) . . . .
O5 Cu1 N3 C13 5.9(4) . . . .
O3 Cu1 N3 C13 113.3(4) . . . .
N4 Cu1 N3 C13 177.7(4) . . . .
O2 Cu1 N3 C13 -95.3(4) . . . .
O5 Cu1 N3 C24 -177.9(3) . . . .
O3 Cu1 N3 C24 -70.5(4) . . . .
N4 Cu1 N3 C24 -6.1(3) . . . .
O2 Cu1 N3 C24 80.9(3) . . . .
O5 Cu1 N4 C22 -122.8(7) . . . .
O3 Cu1 N4 C22 -20.3(4) . . . .
N3 Cu1 N4 C22 -178.8(4) . . . .
O2 Cu1 N4 C22 85.4(4) . . . .
O5 Cu1 N4 C23 62.3(8) . . . .
O3 Cu1 N4 C23 164.9(3) . . . .
N3 Cu1 N4 C23 6.4(3) . . . .
O2 Cu1 N4 C23 -89.4(3) . . . .
C12 N1 C1 C2 0.3(6) . . . .
Cu2 N1 C1 C2 168.5(3) . . . .
N1 C1 C2 C3 0.1(7) . . . .
C1 C2 C3 C4 0.1(7) . . . .
C2 C3 C4 C12 -0.8(6) . . . .
C2 C3 C4 C5 179.0(4) . . . .
C3 C4 C5 C6 178.6(4) . . . .
C12 C4 C5 C6 -1.6(6) . . . .
C4 C5 C6 C7 -0.8(7) . . . .
C5 C6 C7 C8 -177.1(4) . . . .
C5 C6 C7 C11 1.5(7) . . . .
C11 C7 C8 C9 1.3(6) . . . .
C6 C7 C8 C9 179.9(4) . . . .
C7 C8 C9 C10 -1.0(7) . . . .
C11 N2 C10 C9 1.6(6) . . . .
Cu2 N2 C10 C9 -173.6(3) . . . .
C8 C9 C10 N2 -0.5(7) . . . .
C10 N2 C11 C7 -1.3(6) . . . .
Cu2 N2 C11 C7 174.7(3) . . . .
C10 N2 C11 C12 179.5(4) . . . .
Cu2 N2 C11 C12 -4.5(4) . . . .
C8 C7 C11 N2 -0.2(6) . . . .
C6 C7 C11 N2 -178.9(4) . . . .
C8 C7 C11 C12 179.0(4) . . . .
C6 C7 C11 C12 0.3(6) . . . .
C1 N1 C12 C4 -1.1(6) . . . .
Cu2 N1 C12 C4 -171.1(3) . . . .
C1 N1 C12 C11 177.1(4) . . . .
Cu2 N1 C12 C11 7.1(4) . . . .
C3 C4 C12 N1 1.3(6) . . . .
C5 C4 C12 N1 -178.5(4) . . . .
C3 C4 C12 C11 -176.8(4) . . . .
C5 C4 C12 C11 3.4(6) . . . .
N2 C11 C12 N1 -1.8(5) . . . .
C7 C11 C12 N1 179.0(4) . . . .
N2 C11 C12 C4 176.5(4) . . . .
C7 C11 C12 C4 -2.8(6) . . . .
C24 N3 C13 C14 -0.2(6) . . . .
Cu1 N3 C13 C14 175.8(3) . . . .
N3 C13 C14 C15 -2.3(7) . . . .
C13 C14 C15 C16 2.7(6) . . . .
C14 C15 C16 C24 -0.7(6) . . . .
C14 C15 C16 C17 -179.4(4) . . . .
C24 C16 C17 C18 2.9(6) . . . .
C15 C16 C17 C18 -178.4(4) . . . .
C16 C17 C18 C19 -1.8(7) . . . .
C17 C18 C19 C20 -179.5(4) . . . .
C17 C18 C19 C23 0.1(6) . . . .
C23 C19 C20 C21 0.6(6) . . . .
C18 C19 C20 C21 -179.9(4) . . . .
C19 C20 C21 C22 -1.2(7) . . . .
C23 N4 C22 C21 1.4(6) . . . .
Cu1 N4 C22 C21 -173.2(3) . . . .
C20 C21 C22 N4 0.2(7) . . . .
C22 N4 C23 C19 -2.0(6) . . . .
Cu1 N4 C23 C19 173.4(3) . . . .
C22 N4 C23 C24 178.9(4) . . . .
Cu1 N4 C23 C24 -5.7(4) . . . .
C20 C19 C23 N4 1.0(6) . . . .
C18 C19 C23 N4 -178.5(4) . . . .
C20 C19 C23 C24 -179.9(4) . . . .
C18 C19 C23 C24 0.5(6) . . . .
C13 N3 C24 C16 2.3(6) . . . .
Cu1 N3 C24 C16 -174.4(3) . . . .
C13 N3 C24 C23 -178.4(4) . . . .
Cu1 N3 C24 C23 4.9(4) . . . .
C15 C16 C24 N3 -1.9(6) . . . .
C17 C16 C24 N3 176.9(4) . . . .
C15 C16 C24 C23 178.9(4) . . . .
C17 C16 C24 C23 -2.3(6) . . . .
N4 C23 C24 N3 0.5(6) . . . .
C19 C23 C24 N3 -178.6(4) . . . .
N4 C23 C24 C16 179.8(4) . . . .
C19 C23 C24 C16 0.7(6) . . . .
C34 Fe1 C25 C26 -45.2(6) . . . .
C29 Fe1 C25 C26 119.9(4) . . . .
C35 Fe1 C25 C26 163.5(4) . . . .
C31 Fe1 C25 C26 -162.5(3) . . . .
C32 Fe1 C25 C26 -120.1(3) . . . .
C33 Fe1 C25 C26 -78.4(3) . . . .
C27 Fe1 C25 C26 38.0(3) . . . .
C28 Fe1 C25 C26 81.8(3) . . . .
C26 Fe1 C25 C29 -119.9(4) . . . .
C34 Fe1 C25 C29 -165.0(4) . . . .
C35 Fe1 C25 C29 43.6(6) . . . .
C31 Fe1 C25 C29 77.7(3) . . . .
C32 Fe1 C25 C29 120.0(3) . . . .
C33 Fe1 C25 C29 161.7(2) . . . .
C27 Fe1 C25 C29 -81.9(3) . . . .
C28 Fe1 C25 C29 -38.0(2) . . . .
C29 C25 C26 C27 -1.0(5) . . . .
Fe1 C25 C26 C27 -60.1(3) . . . .
C29 C25 C26 Fe1 59.0(3) . . . .
C34 Fe1 C26 C25 162.6(2) . . . .
C29 Fe1 C26 C25 -37.5(3) . . . .
C35 Fe1 C26 C25 -163.1(4) . . . .
C31 Fe1 C26 C25 44.8(6) . . . .
C32 Fe1 C26 C25 78.8(3) . . . .
C33 Fe1 C26 C25 120.7(3) . . . .
C27 Fe1 C26 C25 -118.8(4) . . . .
C28 Fe1 C26 C25 -81.4(3) . . . .
C25 Fe1 C26 C27 118.8(4) . . . .
C34 Fe1 C26 C27 -78.5(3) . . . .
C29 Fe1 C26 C27 81.3(3) . . . .
C35 Fe1 C26 C27 -44.3(6) . . . .
C31 Fe1 C26 C27 163.7(4) . . . .
C32 Fe1 C26 C27 -162.4(3) . . . .
C33 Fe1 C26 C27 -120.5(3) . . . .
C28 Fe1 C26 C27 37.5(3) . . . .
C25 C26 C27 C28 0.5(5) . . . .
Fe1 C26 C27 C28 -59.0(3) . . . .
C25 C26 C27 Fe1 59.6(3) . . . .
C25 Fe1 C27 C26 -38.0(3) . . . .
C34 Fe1 C27 C26 120.5(3) . . . .
C29 Fe1 C27 C26 -82.1(3) . . . .
C35 Fe1 C27 C26 162.7(2) . . . .
C31 Fe1 C27 C26 -163.9(4) . . . .
C32 Fe1 C27 C26 45.2(6) . . . .
C33 Fe1 C27 C26 78.6(3) . . . .
C28 Fe1 C27 C26 -119.6(4) . . . .
C25 Fe1 C27 C28 81.6(3) . . . .
C26 Fe1 C27 C28 119.6(4) . . . .
C34 Fe1 C27 C28 -120.0(3) . . . .
C29 Fe1 C27 C28 37.4(2) . . . .
C35 Fe1 C27 C28 -77.7(3) . . . .
C31 Fe1 C27 C28 -44.3(6) . . . .
C32 Fe1 C27 C28 164.8(4) . . . .
C33 Fe1 C27 C28 -161.9(2) . . . .
C26 C27 C28 C29 0.2(5) . . . .
Fe1 C27 C28 C29 -58.4(3) . . . .
C26 C27 C28 Fe1 58.5(3) . . . .
C25 Fe1 C28 C29 38.2(2) . . . .
C26 Fe1 C28 C29 82.2(3) . . . .
C34 Fe1 C28 C29 -161.3(2) . . . .
C35 Fe1 C28 C29 -119.6(2) . . . .
C31 Fe1 C28 C29 -77.7(3) . . . .
C32 Fe1 C28 C29 -45.0(6) . . . .
C33 Fe1 C28 C29 166.3(4) . . . .
C27 Fe1 C28 C29 119.8(4) . . . .
C25 Fe1 C28 C27 -81.6(3) . . . .
C26 Fe1 C28 C27 -37.6(3) . . . .
C34 Fe1 C28 C27 78.9(3) . . . .
C29 Fe1 C28 C27 -119.8(4) . . . .
C35 Fe1 C28 C27 120.6(3) . . . .
C31 Fe1 C28 C27 162.5(3) . . . .
C32 Fe1 C28 C27 -164.8(4) . . . .
C33 Fe1 C28 C27 46.5(6) . . . .
C26 C25 C29 C28 1.1(5) . . . .
Fe1 C25 C29 C28 60.2(3) . . . .
C26 C25 C29 C30 -176.7(4) . . . .
Fe1 C25 C29 C30 -117.7(4) . . . .
C26 C25 C29 Fe1 -59.1(3) . . . .
C27 C28 C29 C25 -0.8(4) . . . .
Fe1 C28 C29 C25 -59.6(3) . . . .
C27 C28 C29 C30 176.9(4) . . . .
Fe1 C28 C29 C30 118.1(4) . . . .
C27 C28 C29 Fe1 58.8(3) . . . .
C26 Fe1 C29 C25 37.4(3) . . . .
C34 Fe1 C29 C25 165.7(4) . . . .
C35 Fe1 C29 C25 -162.7(2) . . . .
C31 Fe1 C29 C25 -120.8(3) . . . .
C32 Fe1 C29 C25 -78.9(3) . . . .
C33 Fe1 C29 C25 -47.5(6) . . . .
C27 Fe1 C29 C25 81.3(3) . . . .
C28 Fe1 C29 C25 118.6(4) . . . .
C25 Fe1 C29 C28 -118.6(4) . . . .
C26 Fe1 C29 C28 -81.2(3) . . . .
C34 Fe1 C29 C28 47.1(5) . . . .
C35 Fe1 C29 C28 78.7(3) . . . .
C31 Fe1 C29 C28 120.6(2) . . . .
C32 Fe1 C29 C28 162.4(2) . . . .
C33 Fe1 C29 C28 -166.2(4) . . . .
C27 Fe1 C29 C28 -37.3(2) . . . .
C25 Fe1 C29 C30 117.9(4) . . . .
C26 Fe1 C29 C30 155.3(4) . . . .
C34 Fe1 C29 C30 -76.4(6) . . . .
C35 Fe1 C29 C30 -44.8(4) . . . .
C31 Fe1 C29 C30 -2.9(4) . . . .
C32 Fe1 C29 C30 39.0(4) . . . .
C33 Fe1 C29 C30 70.4(6) . . . .
C27 Fe1 C29 C30 -160.8(4) . . . .
C28 Fe1 C29 C30 -123.5(4) . . . .
Cu1 O2 C30 O1 -9.2(5) . . . .
Cu1 O2 C30 C29 170.0(3) . . . .
Cu2 O1 C30 O2 -27.0(6) . . . .
Cu2 O1 C30 C29 153.9(3) . . . .
C25 C29 C30 O2 -177.3(4) . . . .
C28 C29 C30 O2 5.4(6) . . . .
Fe1 C29 C30 O2 96.1(4) . . . .
C25 C29 C30 O1 2.0(6) . . . .
C28 C29 C30 O1 -175.4(4) . . . .
Fe1 C29 C30 O1 -84.7(4) . . . .
C25 Fe1 C31 C35 -161.7(2) . . . .
C26 Fe1 C31 C35 165.1(4) . . . .
C34 Fe1 C31 C35 38.0(2) . . . .
C29 Fe1 C31 C35 -119.7(2) . . . .
C32 Fe1 C31 C35 119.3(4) . . . .
C33 Fe1 C31 C35 81.7(3) . . . .
C27 Fe1 C31 C35 -45.3(6) . . . .
C28 Fe1 C31 C35 -77.9(3) . . . .
C25 Fe1 C31 C32 79.0(3) . . . .
C26 Fe1 C31 C32 45.8(6) . . . .
C34 Fe1 C31 C32 -81.3(3) . . . .
C29 Fe1 C31 C32 121.0(3) . . . .
C35 Fe1 C31 C32 -119.3(4) . . . .
C33 Fe1 C31 C32 -37.6(3) . . . .
C27 Fe1 C31 C32 -164.6(4) . . . .
C28 Fe1 C31 C32 162.8(3) . . . .
C35 C31 C32 C33 0.3(5) . . . .
Fe1 C31 C32 C33 59.6(3) . . . .
C35 C31 C32 Fe1 -59.3(3) . . . .
C25 Fe1 C32 C33 121.0(3) . . . .
C26 Fe1 C32 C33 78.7(3) . . . .
C34 Fe1 C32 C33 -37.5(2) . . . .
C29 Fe1 C32 C33 163.4(2) . . . .
C35 Fe1 C32 C33 -81.5(3) . . . .
C31 Fe1 C32 C33 -119.1(4) . . . .
C27 Fe1 C32 C33 45.2(6) . . . .
C28 Fe1 C32 C33 -163.3(4) . . . .
C25 Fe1 C32 C31 -119.9(3) . . . .
C26 Fe1 C32 C31 -162.2(3) . . . .
C34 Fe1 C32 C31 81.6(3) . . . .
C29 Fe1 C32 C31 -77.4(3) . . . .
C35 Fe1 C32 C31 37.7(2) . . . .
C33 Fe1 C32 C31 119.1(4) . . . .
C27 Fe1 C32 C31 164.3(4) . . . .
C28 Fe1 C32 C31 -44.1(6) . . . .
C31 C32 C33 C34 -0.4(5) . . . .
Fe1 C32 C33 C34 58.9(3) . . . .
C31 C32 C33 Fe1 -59.3(3) . . . .
C25 Fe1 C33 C32 -77.8(3) . . . .
C26 Fe1 C33 C32 -120.1(3) . . . .
C34 Fe1 C33 C32 119.5(4) . . . .
C29 Fe1 C33 C32 -42.5(6) . . . .
C35 Fe1 C33 C32 81.9(3) . . . .
C31 Fe1 C33 C32 37.9(3) . . . .
C27 Fe1 C33 C32 -162.3(3) . . . .
C28 Fe1 C33 C32 163.3(4) . . . .
C25 Fe1 C33 C34 162.7(2) . . . .
C26 Fe1 C33 C34 120.5(3) . . . .
C29 Fe1 C33 C34 -161.9(4) . . . .
C35 Fe1 C33 C34 -37.6(3) . . . .
C31 Fe1 C33 C34 -81.5(3) . . . .
C32 Fe1 C33 C34 -119.5(4) . . . .
C27 Fe1 C33 C34 78.2(3) . . . .
C28 Fe1 C33 C34 43.8(6) . . . .
C32 C33 C34 C35 0.4(5) . . . .
Fe1 C33 C34 C35 59.4(3) . . . .
C32 C33 C34 Fe1 -59.1(3) . . . .
C25 Fe1 C34 C33 -44.8(6) . . . .
C26 Fe1 C34 C33 -78.4(3) . . . .
C29 Fe1 C34 C33 162.6(4) . . . .
C35 Fe1 C34 C33 119.6(4) . . . .
C31 Fe1 C34 C33 81.6(3) . . . .
C32 Fe1 C34 C33 37.5(3) . . . .
C27 Fe1 C34 C33 -120.7(3) . . . .
C28 Fe1 C34 C33 -162.8(2) . . . .
C25 Fe1 C34 C35 -164.4(4) . . . .
C26 Fe1 C34 C35 162.0(3) . . . .
C29 Fe1 C34 C35 43.0(6) . . . .
C31 Fe1 C34 C35 -38.0(2) . . . .
C32 Fe1 C34 C35 -82.1(3) . . . .
C33 Fe1 C34 C35 -119.6(4) . . . .
C27 Fe1 C34 C35 119.8(3) . . . .
C28 Fe1 C34 C35 77.6(3) . . . .
C33 C34 C35 C31 -0.2(4) . . . .
Fe1 C34 C35 C31 59.5(3) . . . .
C33 C34 C35 Fe1 -59.7(3) . . . .
C32 C31 C35 C34 -0.1(4) . . . .
Fe1 C31 C35 C34 -59.4(3) . . . .
C32 C31 C35 Fe1 59.3(3) . . . .
C25 Fe1 C35 C34 165.0(4) . . . .
C26 Fe1 C35 C34 -46.3(6) . . . .
C29 Fe1 C35 C34 -162.8(2) . . . .
C31 Fe1 C35 C34 118.8(3) . . . .
C32 Fe1 C35 C34 81.0(3) . . . .
C33 Fe1 C35 C34 37.4(2) . . . .
C27 Fe1 C35 C34 -79.1(3) . . . .
C28 Fe1 C35 C34 -120.8(3) . . . .
C25 Fe1 C35 C31 46.2(6) . . . .
C26 Fe1 C35 C31 -165.1(4) . . . .
C34 Fe1 C35 C31 -118.8(3) . . . .
C29 Fe1 C35 C31 78.4(3) . . . .
C32 Fe1 C35 C31 -37.8(2) . . . .
C33 Fe1 C35 C31 -81.4(3) . . . .
C27 Fe1 C35 C31 162.2(2) . . . .
C28 Fe1 C35 C31 120.4(2) . . . .
C40 Fe2 C36 C37 -119.7(3) . . . .
C46 Fe2 C36 C37 67.0(3) . . . .
C42 Fe2 C36 C37 46.8(11) . . . .
C44 Fe2 C36 C37 147.6(3) . . . .
C43 Fe2 C36 C37 180.0(3) . . . .
C39 Fe2 C36 C37 -81.3(3) . . . .
C45 Fe2 C36 C37 105.4(3) . . . .
C38 Fe2 C36 C37 -37.7(2) . . . .
C46 Fe2 C36 C40 -173.3(3) . . . .
C42 Fe2 C36 C40 166.5(9) . . . .
C44 Fe2 C36 C40 -92.8(3) . . . .
C37 Fe2 C36 C40 119.7(3) . . . .
C43 Fe2 C36 C40 -60.3(4) . . . .
C39 Fe2 C36 C40 38.4(2) . . . .
C45 Fe2 C36 C40 -135.0(3) . . . .
C38 Fe2 C36 C40 82.0(3) . . . .
C40 C36 C37 C38 1.1(5) . . . .
Fe2 C36 C37 C38 59.9(3) . . . .
C40 C36 C37 Fe2 -58.9(3) . . . .
C40 Fe2 C37 C36 37.7(2) . . . .
C46 Fe2 C37 C36 -132.2(3) . . . .
C42 Fe2 C37 C36 -169.7(3) . . . .
C44 Fe2 C37 C36 -57.6(4) . . . .
C43 Fe2 C37 C36 180(54) . . . .
C39 Fe2 C37 C36 82.0(3) . . . .
C45 Fe2 C37 C36 -89.8(3) . . . .
C38 Fe2 C37 C36 119.1(4) . . . .
C40 Fe2 C37 C38 -81.3(3) . . . .
C46 Fe2 C37 C38 108.7(3) . . . .
C36 Fe2 C37 C38 -119.1(4) . . . .
C42 Fe2 C37 C38 71.2(3) . . . .
C44 Fe2 C37 C38 -176.7(3) . . . .
C43 Fe2 C37 C38 60.9(13) . . . .
C39 Fe2 C37 C38 -37.1(2) . . . .
C45 Fe2 C37 C38 151.1(3) . . . .
C36 C37 C38 C39 -0.8(5) . . . .
Fe2 C37 C38 C39 58.6(3) . . . .
C36 C37 C38 Fe2 -59.4(3) . . . .
C40 Fe2 C38 C39 -38.0(2) . . . .
C46 Fe2 C38 C39 152.8(3) . . . .
C36 Fe2 C38 C39 -82.3(3) . . . .
C42 Fe2 C38 C39 108.9(3) . . . .
C44 Fe2 C38 C39 39.9(19) . . . .
C37 Fe2 C38 C39 -120.1(4) . . . .
C43 Fe2 C38 C39 70.2(3) . . . .
C45 Fe2 C38 C39 -170.9(3) . . . .
C40 Fe2 C38 C37 82.1(3) . . . .
C46 Fe2 C38 C37 -87.1(3) . . . .
C36 Fe2 C38 C37 37.8(2) . . . .
C42 Fe2 C38 C37 -131.0(3) . . . .
C44 Fe2 C38 C37 160.0(17) . . . .
C43 Fe2 C38 C37 -169.7(3) . . . .
C39 Fe2 C38 C37 120.1(4) . . . .
C45 Fe2 C38 C37 -50.8(4) . . . .
C37 C38 C39 C40 0.2(5) . . . .
Fe2 C38 C39 C40 58.7(3) . . . .
C37 C38 C39 Fe2 -58.5(3) . . . .
C40 Fe2 C39 C38 119.3(3) . . . .
C46 Fe2 C39 C38 -50.3(4) . . . .
C36 Fe2 C39 C38 80.9(3) . . . .
C42 Fe2 C39 C38 -89.7(3) . . . .
C44 Fe2 C39 C38 -174.9(3) . . . .
C37 Fe2 C39 C38 37.1(2) . . . .
C43 Fe2 C39 C38 -134.0(3) . . . .
C45 Fe2 C39 C38 136.8(13) . . . .
C46 Fe2 C39 C40 -169.6(3) . . . .
C36 Fe2 C39 C40 -38.4(2) . . . .
C42 Fe2 C39 C40 151.0(3) . . . .
C44 Fe2 C39 C40 65.8(3) . . . .
C37 Fe2 C39 C40 -82.2(2) . . . .
C43 Fe2 C39 C40 106.7(3) . . . .
C45 Fe2 C39 C40 17.5(15) . . . .
C38 Fe2 C39 C40 -119.3(3) . . . .
C37 C36 C40 C39 -0.9(5) . . . .
Fe2 C36 C40 C39 -60.2(3) . . . .
C37 C36 C40 C41 170.6(4) . . . .
Fe2 C36 C40 C41 111.3(4) . . . .
C37 C36 C40 Fe2 59.3(3) . . . .
C38 C39 C40 C36 0.4(5) . . . .
Fe2 C39 C40 C36 59.9(3) . . . .
C38 C39 C40 C41 -170.9(4) . . . .
Fe2 C39 C40 C41 -111.4(4) . . . .
C38 C39 C40 Fe2 -59.5(3) . . . .
C46 Fe2 C40 C36 29.6(11) . . . .
C42 Fe2 C40 C36 -175.2(3) . . . .
C44 Fe2 C40 C36 105.0(3) . . . .
C37 Fe2 C40 C36 -37.3(2) . . . .
C43 Fe2 C40 C36 148.4(3) . . . .
C39 Fe2 C40 C36 -118.3(3) . . . .
C45 Fe2 C40 C36 64.8(3) . . . .
C38 Fe2 C40 C36 -80.9(3) . . . .
C46 Fe2 C40 C39 147.9(10) . . . .
C36 Fe2 C40 C39 118.3(3) . . . .
C42 Fe2 C40 C39 -57.0(4) . . . .
C44 Fe2 C40 C39 -136.8(3) . . . .
C37 Fe2 C40 C39 80.9(3) . . . .
C43 Fe2 C40 C39 -93.3(3) . . . .
C45 Fe2 C40 C39 -176.9(3) . . . .
C38 Fe2 C40 C39 37.4(2) . . . .
C46 Fe2 C40 C41 -90.2(10) . . . .
C36 Fe2 C40 C41 -119.8(4) . . . .
C42 Fe2 C40 C41 65.0(5) . . . .
C44 Fe2 C40 C41 -14.9(4) . . . .
C37 Fe2 C40 C41 -157.2(3) . . . .
C43 Fe2 C40 C41 28.6(4) . . . .
C39 Fe2 C40 C41 121.9(4) . . . .
C45 Fe2 C40 C41 -55.0(4) . . . .
C38 Fe2 C40 C41 159.3(3) . . . .
Cu1 O3 C41 O4 11.4(6) . . . .
Cu1 O3 C41 C40 -168.5(3) . . . .
Cu2 O4 C41 O3 -22.6(6) . . . .
Cu2 O4 C41 C40 157.3(3) . . . .
C36 C40 C41 O3 -3.2(6) . . . .
C39 C40 C41 O3 166.7(4) . . . .
Fe2 C40 C41 O3 81.1(4) . . . .
C36 C40 C41 O4 176.9(4) . . . .
C39 C40 C41 O4 -13.2(6) . . . .
Fe2 C40 C41 O4 -98.8(4) . . . .
C40 Fe2 C42 C43 -54.6(5) . . . .
C46 Fe2 C42 C43 118.7(4) . . . .
C36 Fe2 C42 C43 142.8(9) . . . .
C44 Fe2 C42 C43 37.6(3) . . . .
C37 Fe2 C42 C43 -177.7(3) . . . .
C39 Fe2 C42 C43 -93.0(3) . . . .
C45 Fe2 C42 C43 81.0(3) . . . .
C38 Fe2 C42 C43 -136.7(3) . . . .
C40 Fe2 C42 C46 -173.3(3) . . . .
C36 Fe2 C42 C46 24.1(11) . . . .
C44 Fe2 C42 C46 -81.1(3) . . . .
C37 Fe2 C42 C46 63.6(4) . . . .
C43 Fe2 C42 C46 -118.7(4) . . . .
C39 Fe2 C42 C46 148.3(3) . . . .
C45 Fe2 C42 C46 -37.6(3) . . . .
C38 Fe2 C42 C46 104.6(3) . . . .
C46 C42 C43 C44 -0.1(5) . . . .
Fe2 C42 C43 C44 -59.6(3) . . . .
C46 C42 C43 Fe2 59.5(3) . . . .
C40 Fe2 C43 C42 151.8(3) . . . .
C46 Fe2 C43 C42 -38.1(3) . . . .
C36 Fe2 C43 C42 -168.1(3) . . . .
C44 Fe2 C43 C42 -119.1(4) . . . .
C37 Fe2 C43 C42 11.9(14) . . . .
C39 Fe2 C43 C42 106.6(3) . . . .
C45 Fe2 C43 C42 -81.7(3) . . . .
C38 Fe2 C43 C42 65.3(4) . . . .
C40 Fe2 C43 C44 -89.1(3) . . . .
C46 Fe2 C43 C44 81.0(3) . . . .
C36 Fe2 C43 C44 -49.0(5) . . . .
C42 Fe2 C43 C44 119.1(4) . . . .
C37 Fe2 C43 C44 131.0(12) . . . .
C39 Fe2 C43 C44 -134.3(3) . . . .
C45 Fe2 C43 C44 37.4(3) . . . .
C38 Fe2 C43 C44 -175.6(3) . . . .
C42 C43 C44 C45 -0.4(5) . . . .
Fe2 C43 C44 C45 -59.9(3) . . . .
C42 C43 C44 Fe2 59.5(3) . . . .
C40 Fe2 C44 C45 -131.5(3) . . . .
C46 Fe2 C44 C45 37.6(3) . . . .
C36 Fe2 C44 C45 -87.1(3) . . . .
C42 Fe2 C44 C45 81.7(3) . . . .
C37 Fe2 C44 C45 -49.9(4) . . . .
C43 Fe2 C44 C45 119.2(4) . . . .
C39 Fe2 C44 C45 -171.1(3) . . . .
C38 Fe2 C44 C45 152.7(17) . . . .
C40 Fe2 C44 C43 109.3(3) . . . .
C46 Fe2 C44 C43 -81.7(3) . . . .
C36 Fe2 C44 C43 153.6(3) . . . .
C42 Fe2 C44 C43 -37.6(3) . . . .
C37 Fe2 C44 C43 -169.1(3) . . . .
C39 Fe2 C44 C43 69.6(4) . . . .
C45 Fe2 C44 C43 -119.2(4) . . . .
C38 Fe2 C44 C43 33.5(19) . . . .
C43 C44 C45 C46 0.7(5) . . . .
Fe2 C44 C45 C46 -59.1(3) . . . .
C43 C44 C45 Fe2 59.8(3) . . . .
C40 Fe2 C45 C44 70.2(3) . . . .
C46 Fe2 C45 C44 -119.2(4) . . . .
C36 Fe2 C45 C44 108.6(3) . . . .
C42 Fe2 C45 C44 -81.1(3) . . . .
C37 Fe2 C45 C44 151.4(3) . . . .
C43 Fe2 C45 C44 -37.5(3) . . . .
C39 Fe2 C45 C44 54.9(14) . . . .
C38 Fe2 C45 C44 -175.5(3) . . . .
C40 Fe2 C45 C46 -170.6(3) . . . .
C36 Fe2 C45 C46 -132.2(3) . . . .
C42 Fe2 C45 C46 38.1(3) . . . .
C44 Fe2 C45 C46 119.2(4) . . . .
C37 Fe2 C45 C46 -89.4(3) . . . .
C43 Fe2 C45 C46 81.6(3) . . . .
C39 Fe2 C45 C46 174.1(13) . . . .
C38 Fe2 C45 C46 -56.4(4) . . . .
C44 C45 C46 C42 -0.7(6) . . . .
Fe2 C45 C46 C42 -60.1(3) . . . .
C44 C45 C46 Fe2 59.4(3) . . . .
C43 C42 C46 C45 0.5(6) . . . .
Fe2 C42 C46 C45 60.5(3) . . . .
C43 C42 C46 Fe2 -60.0(3) . . . .
C40 Fe2 C46 C45 41.9(11) . . . .
C36 Fe2 C46 C45 66.8(4) . . . .
C42 Fe2 C46 C45 -118.8(4) . . . .
C44 Fe2 C46 C45 -37.5(3) . . . .
C37 Fe2 C46 C45 105.6(3) . . . .
C43 Fe2 C46 C45 -81.1(3) . . . .
C39 Fe2 C46 C45 -178.5(3) . . . .
C38 Fe2 C46 C45 148.1(3) . . . .
C40 Fe2 C46 C42 160.7(9) . . . .
C36 Fe2 C46 C42 -174.4(3) . . . .
C44 Fe2 C46 C42 81.3(3) . . . .
C37 Fe2 C46 C42 -135.7(3) . . . .
C43 Fe2 C46 C42 37.7(3) . . . .
C39 Fe2 C46 C42 -59.8(5) . . . .
C45 Fe2 C46 C42 118.8(4) . . . .
C38 Fe2 C46 C42 -93.1(3) . . . .
Cu1 O5 C47 N5A -115.7(19) . . . 1_655
Cu2 O5 C47 N5A 118.0(19) . . . 1_655
C47 N5A C48A C49A 156(33) 1_455 . . .
